data_1563121
loop_
_publ_author_name
'Zimmermann, Iwan'
'Kremer, Reinhard K.'
'Johnsson, Mats'

_publ_section_title
;
 Synthesis, crystal structure and magnetic properties of the open
 framework compound Co3Te2O2(PO4)2(OH)4
;
_journal_issue 11
_journal_name_full 'Journal of Solid State Chemistry'
_journal_page_first 3080
_journal_page_last 3084
_journal_paper_doi 10.1016/j.jssc.2011.09.023
_journal_volume 184
_journal_year 2011
_chemical_formula_sum 'Co3 O14 P2 Te2'
_chemical_formula_weight 717.93
_space_group_IT_number 12
_space_group_name_Hall '-C 2y'
_space_group_name_H-M_alt 'C 1 2/m 1'
_symmetry_cell_setting monoclinic
_symmetry_Int_Tables_number 12
_symmetry_space_group_name_Hall '-C 2y'
_symmetry_space_group_name_H-M 'C 1 2/m 1'
_atom_sites_solution_hydrogens .
_atom_sites_solution_primary direct
_atom_sites_solution_secondary difmap
_cell_angle_alpha 90.00
_cell_angle_beta 103.139(5)
_cell_angle_gamma 90.00
_cell_formula_units_Z 2
_cell_length_a 19.4317(10)
_cell_length_b 6.0249(3)
_cell_length_c 4.7788(2)
_cell_measurement_reflns_used 2949
_cell_measurement_temperature 300
_cell_measurement_theta_max 32.2068
_cell_measurement_theta_min 4.2578
_cell_volume 544.83(5)
_computing_cell_refinement 'CrysAlis RED (Oxford Diffraction, 2009)'
_computing_data_collection 'CrysAlis RED (Oxford Diffraction, 2009)'
_computing_data_reduction 'CrysAlis RED (Oxford Diffraction, 2009)'
_computing_structure_refinement 'SHELXL-97 (Sheldrick, 1997)'
_computing_structure_solution 'SIR92 (Altomare <i>et al.</i>, 1994)'
_diffrn_ambient_temperature 300
_diffrn_detector_area_resol_mean 16.5467
_diffrn_measured_fraction_theta_full 0.996
_diffrn_measured_fraction_theta_max 0.946
_diffrn_measurement_device_type 'Xcalibur, Sapphire3'
_diffrn_measurement_method '\w scans'
_diffrn_radiation_monochromator graphite
_diffrn_radiation_probe x-ray
_diffrn_radiation_type MoK\a
_diffrn_radiation_wavelength 0.71073
_diffrn_reflns_av_R_equivalents 0.0336
_diffrn_reflns_av_sigmaI/netI 0.0276
_diffrn_reflns_limit_h_max 28
_diffrn_reflns_limit_h_min -26
_diffrn_reflns_limit_k_max 6
_diffrn_reflns_limit_k_min -9
_diffrn_reflns_limit_l_max 7
_diffrn_reflns_limit_l_min -7
_diffrn_reflns_number 3821
_diffrn_reflns_theta_full 25.00
_diffrn_reflns_theta_max 32.08
_diffrn_reflns_theta_min 4.31
_diffrn_source 'Enhance (Mo) X-ray Source'
_exptl_absorpt_coefficient_mu 10.141
_exptl_absorpt_correction_T_max 0.848
_exptl_absorpt_correction_T_min 0.702
_exptl_absorpt_correction_type analytical
_exptl_absorpt_process_details
;
CrysAlis RED, Oxford Diffraction Ltd.,
Version 1.171.33.52 (release 06-11-2009 CrysAlis171 .NET)
(compiled Nov  6 2009,16:24:50)
Analytical numeric absorption correction using a multifaceted crystal
			model based on expressions derived by R.C. Clark & J.S. Reid.
(Clark, R. C. & Reid, J. S. (1995). Acta Cryst. A51, 887-897)
;
_exptl_crystal_colour red
_exptl_crystal_density_diffrn 4.376
_exptl_crystal_density_method 'not measured'
_exptl_crystal_description prism
_exptl_crystal_F_000 654
_exptl_crystal_size_max 0.0684
_exptl_crystal_size_mid 0.0389
_exptl_crystal_size_min 0.0225
_refine_diff_density_max 2.632
_refine_diff_density_min -1.844
_refine_diff_density_rms 0.360
_refine_ls_extinction_method none
_refine_ls_goodness_of_fit_ref 1.132
_refine_ls_hydrogen_treatment none
_refine_ls_matrix_type full
_refine_ls_number_parameters 59
_refine_ls_number_reflns 978
_refine_ls_number_restraints 0
_refine_ls_restrained_S_all 1.132
_refine_ls_R_factor_all 0.0394
_refine_ls_R_factor_gt 0.0354
_refine_ls_shift/su_max 0.001
_refine_ls_shift/su_mean 0.000
_refine_ls_structure_factor_coef Fsqd
_refine_ls_weighting_details 'calc w=1/[\s^2^(Fo^2^)+(0.0642P)^2^+1.2409P] where P=(Fo^2^+2Fc^2^)/3'
_refine_ls_weighting_scheme calc
_refine_ls_wR_factor_gt 0.0919
_refine_ls_wR_factor_ref 0.0932
_reflns_number_gt 893
_reflns_number_total 978
_reflns_threshold_expression >2sigma(I)
_cod_data_source_file JSSC-2011-184-3080.cif
_cod_data_source_block shelxl
_cod_original_sg_symbol_H-M 'C 2/m'
_cod_database_code 1563121

loop_
_symmetry_equiv_pos_as_xyz
'x, y, z'
'-x, y, -z'
'x+1/2, y+1/2, z'
'-x+1/2, y+1/2, -z'
'-x, -y, -z'
'x, -y, z'
'-x+1/2, -y+1/2, -z'
'x+1/2, -y+1/2, z'

loop_
_atom_site_label
_atom_site_type_symbol
_atom_site_fract_x
_atom_site_fract_y
_atom_site_fract_z
_atom_site_U_iso_or_equiv
_atom_site_adp_type
_atom_site_occupancy
_atom_site_symmetry_multiplicity
_atom_site_calc_flag
_atom_site_refinement_flags
_atom_site_disorder_assembly
_atom_site_disorder_group
Te1 Te 0.393628(19) 0.5000 0.84516(8) 0.01026(14) Uani 1 2 d S . .
Co1 Co 0.2500 0.2500 0.5000 0.00853(18) Uani 1 2 d S . .
Co2 Co 0.5000 1.0000 1.0000 0.0095(2) Uani 1 4 d S . .
P1 P 0.33949(8) 0.0000 0.0880(3) 0.0079(3) Uani 1 2 d S . .
O4 O 0.4190(2) 0.0000 0.2184(9) 0.0122(8) Uani 1 2 d S . .
O5 O 0.45191(17) 0.7366(5) 0.7205(7) 0.0145(6) Uani 1 1 d . . .
O1 O 0.3008(2) 0.0000 0.3360(9) 0.0102(7) Uani 1 2 d S . .
O2 O 0.31850(16) 0.2095(5) 0.8996(6) 0.0105(5) Uani 1 1 d . . .
O3 O 0.3281(2) 0.5000 0.4942(9) 0.0099(7) Uani 1 2 d S . .

loop_
_atom_site_aniso_label
_atom_site_aniso_U_11
_atom_site_aniso_U_22
_atom_site_aniso_U_33
_atom_site_aniso_U_23
_atom_site_aniso_U_13
_atom_site_aniso_U_12
Te1 0.0065(2) 0.0127(2) 0.0106(2) 0.000 -0.00027(13) 0.000
Co1 0.0065(3) 0.0092(3) 0.0095(3) -0.0006(2) 0.0011(3) 0.0001(2)
Co2 0.0064(5) 0.0120(5) 0.0103(5) 0.000 0.0023(4) 0.000
P1 0.0062(6) 0.0106(6) 0.0073(6) 0.000 0.0025(5) 0.000
O4 0.0062(19) 0.0198(19) 0.0105(17) 0.000 0.0019(14) 0.000
O5 0.0129(15) 0.0179(14) 0.0113(13) -0.0016(11) -0.0002(11) -0.0046(11)
O1 0.0096(19) 0.0102(17) 0.0110(18) 0.000 0.0032(15) 0.000
O2 0.0078(13) 0.0122(12) 0.0107(13) 0.0025(10) 0.0003(10) -0.0006(10)
O3 0.0076(18) 0.0108(17) 0.0101(18) 0.000 -0.0005(14) 0.000

loop_
_atom_type_symbol
_atom_type_description
_atom_type_scat_dispersion_real
_atom_type_scat_dispersion_imag
_atom_type_scat_source
O O 0.0106 0.0060 'International Tables Vol C Tables 4.2.6.8 and 6.1.1.4'
P P 0.1023 0.0942 'International Tables Vol C Tables 4.2.6.8 and 6.1.1.4'
Co Co 0.3494 0.9721 'International Tables Vol C Tables 4.2.6.8 and 6.1.1.4'
Te Te -0.5308 1.6751 'International Tables Vol C Tables 4.2.6.8 and 6.1.1.4'

loop_
_geom_angle_atom_site_label_1
_geom_angle_atom_site_label_2
_geom_angle_atom_site_label_3
_geom_angle
_geom_angle_site_symmetry_1
_geom_angle_site_symmetry_3
O3 Te1 O5 92.84(13) . 6_565
O3 Te1 O5 92.84(13) . .
O5 Te1 O5 91.3(2) 6_565 .
O3 Te1 O2 77.46(11) . 6_565
O5 Te1 O2 169.31(12) 6_565 6_565
O5 Te1 O2 84.80(13) . 6_565
O3 Te1 O2 77.46(11) . .
O5 Te1 O2 84.80(13) 6_565 .
O5 Te1 O2 169.31(12) . .
O2 Te1 O2 97.31(15) 6_565 .
O1 Co1 O1 180.0 7_556 .
O1 Co1 O2 89.91(15) 7_556 .
O1 Co1 O2 90.09(15) . .
O1 Co1 O2 90.09(15) 7_556 7_556
O1 Co1 O2 89.91(15) . 7_556
O2 Co1 O2 180.0 . 7_556
O1 Co1 O3 83.81(13) 7_556 .
O1 Co1 O3 96.18(13) . .
O2 Co1 O3 77.69(13) . .
O2 Co1 O3 102.31(13) 7_556 .
O1 Co1 O3 96.18(13) 7_556 7_556
O1 Co1 O3 83.82(13) . 7_556
O2 Co1 O3 102.31(13) . 7_556
O2 Co1 O3 77.69(13) 7_556 7_556
O3 Co1 O3 180.0 . 7_556
O4 Co2 O4 180.000(1) 5_666 1_566
O4 Co2 O5 87.69(12) 5_666 .
O4 Co2 O5 92.31(12) 1_566 .
O4 Co2 O5 87.69(12) 5_666 6_575
O4 Co2 O5 92.31(12) 1_566 6_575
O5 Co2 O5 95.35(17) . 6_575
O4 Co2 O5 92.31(12) 5_666 5_677
O4 Co2 O5 87.69(12) 1_566 5_677
O5 Co2 O5 179.999(1) . 5_677
O5 Co2 O5 84.65(18) 6_575 5_677
O4 Co2 O5 92.31(12) 5_666 2_657
O4 Co2 O5 87.69(12) 1_566 2_657
O5 Co2 O5 84.65(17) . 2_657
O5 Co2 O5 180.000(1) 6_575 2_657
O5 Co2 O5 95.35(17) 5_677 2_657
O4 P1 O1 108.1(2) . .
O4 P1 O2 110.16(15) . 6_554
O1 P1 O2 109.67(15) . 6_554
O4 P1 O2 110.16(15) . 1_554
O1 P1 O2 109.67(15) . 1_554
O2 P1 O2 109.0(2) 6_554 1_554
P1 O4 Co2 127.3(3) . 1_544
Te1 O5 Co2 122.63(16) . .
P1 O1 Co1 130.91(11) . .
P1 O1 Co1 130.91(11) . 4_546
Co1 O1 Co1 94.50(18) . 4_546
P1 O2 Co1 131.14(18) 1_556 .
P1 O2 Te1 125.97(17) 1_556 .
Co1 O2 Te1 95.50(11) . .
Te1 O3 Co1 109.26(16) . .
Te1 O3 Co1 109.26(16) . 4_556
Co1 O3 Co1 89.33(16) . 4_556

loop_
_geom_bond_atom_site_label_1
_geom_bond_atom_site_label_2
_geom_bond_distance
_geom_bond_site_symmetry_2
Te1 O3 1.861(4) .
Te1 O5 1.994(3) 6_565
Te1 O5 1.994(3) .
Te1 O2 2.331(3) 6_565
Te1 O2 2.331(3) .
Co1 O1 2.051(3) 7_556
Co1 O1 2.051(3) .
Co1 O2 2.079(3) .
Co1 O2 2.079(3) 7_556
Co1 O3 2.143(3) .
Co1 O3 2.143(3) 7_556
Co2 O4 2.076(4) 5_666
Co2 O4 2.076(4) 1_566
Co2 O5 2.147(3) .
Co2 O5 2.147(3) 6_575
Co2 O5 2.147(3) 5_677
Co2 O5 2.147(3) 2_657
P1 O4 1.530(4) .
P1 O1 1.541(5) .
P1 O2 1.550(3) 6_554
P1 O2 1.550(3) 1_554
O4 Co2 2.076(4) 1_544
O1 Co1 2.051(3) 4_546
O2 P1 1.550(3) 1_556
O3 Co1 2.143(3) 4_556
